data_7018160
loop_
_publ_author_name
'Sepp\"al\"a, Petri'
'Colacio, Enrique'
'Mota, Antonio J.'
'Sillanp\"a\"a, Reijo'

_publ_section_title
;
 Synthesis, crystal structures and magnetic properties of
 bis(\m-dialkoxo)-bridged linear trinuclear copper(ii) complexes with
 aminoalcohol ligands: a theoretical/experimental magneto-structural
 study.
;
_journal_issue 9
_journal_name_full 'Dalton transactions (Cambridge, England : 2003)'
_journal_page_first 2648
_journal_page_last 2658
_journal_paper_doi 10.1039/c2dt11628f
_journal_volume 41
_journal_year 2012
_chemical_compound_source 'synthesis as described'
_chemical_formula_moiety 'C12 H32 Cu3 N6 O10'
_chemical_formula_sum 'C12 H32 Cu3 N6 O10'
_chemical_formula_weight 611.06
_chemical_name_systematic
;
?
;
_space_group_IT_number 15
_symmetry_cell_setting monoclinic
_symmetry_Int_Tables_number 15
_symmetry_space_group_name_Hall '-C 2yc'
_symmetry_space_group_name_H-M 'C 1 2/c 1'
_atom_sites_solution_hydrogens geom
_atom_sites_solution_primary direct
_atom_sites_solution_secondary difmap
_audit_conform_dict_location ftp://ftp.iucr.org/pub/cif_core.dic
_audit_conform_dict_name cif_core.dic
_audit_conform_dict_version 2.4
_audit_creation_date 2011-06-22T12:09:59-00:00
_audit_creation_method 'WinGX routine CIF_UPDATE'
_cell_angle_alpha 90
_cell_angle_beta 119.8340(10)
_cell_angle_gamma 90
_cell_formula_units_Z 8
_cell_length_a 20.6448(3)
_cell_length_b 12.9186(2)
_cell_length_c 19.2740(3)
_cell_measurement_reflns_used 7079
_cell_measurement_temperature 100(2)
_cell_measurement_theta_max 30.508
_cell_measurement_theta_min 0.407
_cell_measurement_wavelength 0.71073
_cell_volume 4459.16(13)
_computing_cell_refinement 'HKL Scalepack (Otwinowski & Minor 1997)'
_computing_data_collection 'Collect (Bruker AXS BV, 1997-2004)'
_computing_data_reduction 'HKL Denzo and Scalepack (Otwinowski & Minor 1997)'
_computing_molecular_graphics 'DIAMOND (Brandenburg & Putz, 1999)'
_computing_publication_material 'WinGX publication routines (Farrugia, 1999)'
_computing_structure_refinement 'SHELXL-97 (Sheldrick, 2008)'
_computing_structure_solution 'SUPERFLIP (Palatinus & Chapuis, 2007)'
_diffrn_ambient_temperature 100(2)
_diffrn_detector 'CCD plate'
_diffrn_detector_area_resol_mean 9
_diffrn_measured_fraction_theta_full 0.999
_diffrn_measured_fraction_theta_max 0.999
_diffrn_measurement_device '95mm CCD camera on \k-goniostat'
_diffrn_measurement_device_type KappaCCD
_diffrn_measurement_method 'CCD rotation images, thick slices'
_diffrn_orient_matrix_type 'by Bruker AXS Collect from scalepack cell'
_diffrn_orient_matrix_UB_11 -0.114428E-1
_diffrn_orient_matrix_UB_12 0.282364E-1
_diffrn_orient_matrix_UB_13 -0.532214E-1
_diffrn_orient_matrix_UB_21 0.253776E-1
_diffrn_orient_matrix_UB_22 0.663631E-1
_diffrn_orient_matrix_UB_23 0.260669E-1
_diffrn_orient_matrix_UB_31 0.484045E-1
_diffrn_orient_matrix_UB_32 -0.281179E-1
_diffrn_orient_matrix_UB_33 0.80768E-2
_diffrn_radiation_monochromator graphite
_diffrn_radiation_probe x-ray
_diffrn_radiation_type MoK\a
_diffrn_radiation_wavelength 0.71073
_diffrn_reflns_av_R_equivalents 0.0503
_diffrn_reflns_av_unetI/netI 0.0454
_diffrn_reflns_limit_h_max 26
_diffrn_reflns_limit_h_min -27
_diffrn_reflns_limit_k_max 17
_diffrn_reflns_limit_k_min -17
_diffrn_reflns_limit_l_max 25
_diffrn_reflns_limit_l_min -25
_diffrn_reflns_number 25905
_diffrn_reflns_theta_full 28
_diffrn_reflns_theta_max 28
_diffrn_reflns_theta_min 1.97
_diffrn_source 'Enraf Nonius FR590'
_exptl_absorpt_coefficient_mu 2.896
_exptl_absorpt_correction_T_max 0.7462
_exptl_absorpt_correction_T_min 0.6513
_exptl_absorpt_correction_type multi-scan
_exptl_absorpt_process_details
;
Bruker (2001). SADABS-2008/1. Bruker AXS Inc., Madison, Wisconsin, USA.
;
_exptl_crystal_colour 'dark blue'
_exptl_crystal_density_diffrn 1.82
_exptl_crystal_density_method 'not measured'
_exptl_crystal_description prism
_exptl_crystal_F_000 2504
_exptl_crystal_size_max 0.22
_exptl_crystal_size_mid 0.14
_exptl_crystal_size_min 0.14
_refine_diff_density_max 0.529
_refine_diff_density_min -0.462
_refine_diff_density_rms 0.105
_refine_ls_extinction_method none
_refine_ls_goodness_of_fit_ref 1.057
_refine_ls_hydrogen_treatment mixed
_refine_ls_matrix_type full
_refine_ls_number_parameters 312
_refine_ls_number_reflns 5388
_refine_ls_number_restraints 0
_refine_ls_restrained_S_all 1.057
_refine_ls_R_factor_all 0.0462
_refine_ls_R_factor_gt 0.0359
_refine_ls_shift/su_max 0.001
_refine_ls_shift/su_mean 0
_refine_ls_structure_factor_coef Fsqd
_refine_ls_weighting_details 'calc w=1/[\s^2^(Fo^2^)+(0.0000P)^2^+18.5274P] where P=(Fo^2^+2Fc^2^)/3'
_refine_ls_weighting_scheme calc
_refine_ls_wR_factor_gt 0.071
_refine_ls_wR_factor_ref 0.0746
_reflns_number_gt 4498
_reflns_number_total 5388
_reflns_threshold_expression >2\s(I)
_cod_data_source_file c2dt11628f.txt
_cod_data_source_block import_Cu3ap4NO3_2
_cod_original_cell_volume 4459.15(12)
_cod_original_sg_symbol_H-M 'C 2/c'
_cod_database_code 7018160

loop_
_symmetry_equiv_pos_as_xyz
'x, y, z'
'-x, y, -z+1/2'
'x+1/2, y+1/2, z'
'-x+1/2, y+1/2, -z+1/2'
'-x, -y, -z'
'x, -y, z-1/2'
'-x+1/2, -y+1/2, -z'
'x+1/2, -y+1/2, z-1/2'

loop_
_atom_site_label
_atom_site_type_symbol
_atom_site_fract_x
_atom_site_fract_y
_atom_site_fract_z
_atom_site_U_iso_or_equiv
_atom_site_adp_type
_atom_site_occupancy
_atom_site_symmetry_multiplicity
_atom_site_calc_flag
_atom_site_refinement_flags
C1 C 0.76021(15) -0.0067(2) 0.08661(17) 0.0135(5) Uani 1 1 d .
H1A H 0.7855 0.0612 0.1038 0.016 Uiso 1 1 calc R
H1B H 0.726 -0.0037 0.0281 0.016 Uiso 1 1 calc R
C2 C 0.81838(16) -0.0899(2) 0.10476(17) 0.0177(6) Uani 1 1 d .
H2A H 0.8387 -0.0812 0.0682 0.021 Uiso 1 1 calc R
H2B H 0.7938 -0.1585 0.0939 0.021 Uiso 1 1 calc R
C3 C 0.88262(16) -0.0881(3) 0.19038(18) 0.0215(7) Uani 1 1 d .
H3A H 0.9221 -0.1364 0.1957 0.026 Uiso 1 1 calc R
H3B H 0.9043 -0.0177 0.2036 0.026 Uiso 1 1 calc R
C4 C 0.66857(16) 0.0741(2) 0.28349(17) 0.0182(6) Uani 1 1 d .
H4A H 0.6276 0.0373 0.2858 0.022 Uiso 1 1 calc R
H4B H 0.6522 0.1464 0.2672 0.022 Uiso 1 1 calc R
C5 C 0.73721(16) 0.0744(2) 0.36648(17) 0.0173(6) Uani 1 1 d .
H5A H 0.7767 0.1169 0.3657 0.021 Uiso 1 1 calc R
H5B H 0.7243 0.1064 0.4047 0.021 Uiso 1 1 calc R
C6 C 0.76676(16) -0.0339(2) 0.39458(17) 0.0164(6) Uani 1 1 d .
H6A H 0.7978 -0.0347 0.4536 0.02 Uiso 1 1 calc R
H6B H 0.7245 -0.0821 0.379 0.02 Uiso 1 1 calc R
C7 C 0.64501(16) 0.1867(2) -0.01950(18) 0.0165(6) Uani 1 1 d .
H7A H 0.648 0.1305 -0.0527 0.02 Uiso 1 1 calc R
H7B H 0.6966 0.2039 0.0225 0.02 Uiso 1 1 calc R
C8 C 0.61007(16) 0.2812(2) -0.07161(18) 0.0199(6) Uani 1 1 d .
H8A H 0.6126 0.3396 -0.0371 0.024 Uiso 1 1 calc R
H8B H 0.64 0.3005 -0.0968 0.024 Uiso 1 1 calc R
C9 C 0.52971(16) 0.2670(2) -0.13662(18) 0.0203(6) Uani 1 1 d .
H9A H 0.5159 0.3219 -0.1774 0.024 Uiso 1 1 calc R
H9B H 0.5241 0.1992 -0.1631 0.024 Uiso 1 1 calc R
C10 C 0.50539(15) 0.0855(2) 0.13418(17) 0.0181(6) Uani 1 1 d .
H10A H 0.5181 0.1379 0.1765 0.022 Uiso 1 1 calc R
H10B H 0.5237 0.0175 0.1605 0.022 Uiso 1 1 calc R
C11 C 0.42131(15) 0.0808(2) 0.08117(17) 0.0160(6) Uani 1 1 d .
H11A H 0.3987 0.0602 0.1139 0.019 Uiso 1 1 calc R
H11B H 0.4087 0.027 0.0398 0.019 Uiso 1 1 calc R
C12 C 0.38764(15) 0.1832(2) 0.04037(18) 0.0166(6) Uani 1 1 d .
H12A H 0.3337 0.1841 0.0227 0.02 Uiso 1 1 calc R
H12B H 0.4118 0.2407 0.0788 0.02 Uiso 1 1 calc R
Cu1 Cu 0.642385(17) 0.07574(3) 0.117637(19) 0.01053(8) Uani 1 1 d .
Cu2 Cu 0.769555(18) -0.04349(3) 0.241344(19) 0.01118(8) Uani 1 1 d .
Cu3 Cu 0.504533(18) 0.18903(3) -0.00614(2) 0.01228(8) Uani 1 1 d .
N1 N 0.85718(15) -0.1184(2) 0.24718(16) 0.0196(6) Uani 1 1 d .
N2 N 0.81195(14) -0.0680(2) 0.35870(15) 0.0147(5) Uani 1 1 d .
N3 N 0.47944(14) 0.2716(2) -0.10302(15) 0.0173(5) Uani 1 1 d .
N4 N 0.39818(13) 0.1981(2) -0.02944(15) 0.0151(5) Uani 1 1 d .
N5 N 0.79088(13) 0.20876(19) 0.23893(15) 0.0177(5) Uani 1 1 d .
N6 N 0.48287(13) 0.42446(18) 0.05887(15) 0.0160(5) Uani 1 1 d .
O1 O 0.71788(10) -0.02393(14) 0.12492(11) 0.0113(4) Uani 1 1 d .
O2 O 0.68064(11) 0.02683(16) 0.22513(12) 0.0174(4) Uani 1 1 d .
O3 O 0.60443(10) 0.15085(15) 0.01733(11) 0.0132(4) Uani 1 1 d .
O4 O 0.54179(10) 0.11065(16) 0.09115(12) 0.0159(4) Uani 1 1 d .
O5 O 0.73329(13) 0.21446(17) 0.17116(14) 0.0315(6) Uani 1 1 d .
O6 O 0.83441(12) 0.13417(16) 0.25631(14) 0.0246(5) Uani 1 1 d .
O7 O 0.80431(13) 0.27868(18) 0.28874(14) 0.0320(6) Uani 1 1 d .
O8 O 0.52824(11) 0.35032(16) 0.07591(13) 0.0207(5) Uani 1 1 d .
O9 O 0.42601(11) 0.42894(16) -0.00918(13) 0.0219(5) Uani 1 1 d .
O10 O 0.49519(13) 0.49142(17) 0.11023(14) 0.0281(5) Uani 1 1 d .
H1NA H 0.894(2) -0.115(3) 0.296(3) 0.038(11) Uiso 1 1 d .
H1NB H 0.843(2) -0.180(3) 0.240(2) 0.040(12) Uiso 1 1 d .
H2NA H 0.8203(19) -0.133(3) 0.367(2) 0.027(10) Uiso 1 1 d .
H2NB H 0.854(2) -0.040(3) 0.387(2) 0.027(10) Uiso 1 1 d .
H3NA H 0.431(2) 0.265(3) -0.142(2) 0.031(10) Uiso 1 1 d .
H3NB H 0.480(2) 0.333(3) -0.090(2) 0.035(11) Uiso 1 1 d .
H4NA H 0.3845(18) 0.258(3) -0.046(2) 0.019(9) Uiso 1 1 d .
H4NB H 0.3690(19) 0.153(3) -0.069(2) 0.025(9) Uiso 1 1 d .

loop_
_atom_site_aniso_label
_atom_site_aniso_U_11
_atom_site_aniso_U_22
_atom_site_aniso_U_33
_atom_site_aniso_U_23
_atom_site_aniso_U_13
_atom_site_aniso_U_12
C1 0.0126(13) 0.0167(14) 0.0127(13) 0.0025(11) 0.0076(11) 0.0023(11)
C2 0.0151(14) 0.0248(16) 0.0145(14) 0.0012(12) 0.0083(12) 0.0052(12)
C3 0.0129(14) 0.0323(18) 0.0193(16) -0.0008(13) 0.0081(13) 0.0060(12)
C4 0.0187(14) 0.0251(16) 0.0123(14) -0.0008(12) 0.0088(12) 0.0089(12)
C5 0.0161(14) 0.0219(15) 0.0140(14) -0.0023(12) 0.0075(12) 0.0036(12)
C6 0.0155(13) 0.0236(15) 0.0120(13) 0.0019(12) 0.0081(12) 0.0010(12)
C7 0.0161(13) 0.0186(15) 0.0187(15) 0.0061(12) 0.0115(12) 0.0024(11)
C8 0.0183(14) 0.0199(15) 0.0196(15) 0.0049(12) 0.0081(13) -0.0020(12)
C9 0.0223(15) 0.0248(16) 0.0147(15) 0.0060(12) 0.0098(13) 0.0038(13)
C10 0.0157(14) 0.0263(16) 0.0140(14) 0.0029(12) 0.0087(12) 0.0024(12)
C11 0.0127(13) 0.0213(15) 0.0149(14) 0.0018(11) 0.0077(12) 0.0019(11)
C12 0.0109(13) 0.0196(15) 0.0189(15) -0.0035(12) 0.0072(12) 0.0014(11)
Cu1 0.00859(15) 0.01319(17) 0.00890(16) 0.00114(12) 0.00367(13) 0.00272(12)
Cu2 0.00988(16) 0.01392(17) 0.00815(16) 0.00042(13) 0.00328(13) 0.00319(12)
Cu3 0.00937(15) 0.01524(17) 0.00968(16) 0.00191(13) 0.00281(13) 0.00285(13)
N1 0.0182(13) 0.0255(15) 0.0121(13) 0.0016(11) 0.0052(11) 0.0093(11)
N2 0.0177(13) 0.0142(13) 0.0094(12) -0.0002(10) 0.0047(10) 0.0028(10)
N3 0.0150(13) 0.0215(14) 0.0111(12) 0.0045(10) 0.0032(11) 0.0044(10)
N4 0.0112(11) 0.0161(13) 0.0138(12) 0.0011(10) 0.0030(10) 0.0030(10)
N5 0.0162(12) 0.0163(13) 0.0173(13) -0.0008(10) 0.0058(11) -0.0037(10)
N6 0.0143(11) 0.0173(12) 0.0165(12) 0.0009(10) 0.0079(10) -0.0023(10)
O1 0.0110(9) 0.0139(9) 0.0104(9) 0.0008(7) 0.0064(8) 0.0025(7)
O2 0.0172(10) 0.0251(11) 0.0102(10) 0.0021(8) 0.0071(8) 0.0110(9)
O3 0.0104(9) 0.0187(10) 0.0117(10) 0.0056(8) 0.0063(8) 0.0021(8)
O4 0.0112(9) 0.0242(11) 0.0139(10) 0.0080(8) 0.0075(8) 0.0055(8)
O5 0.0321(13) 0.0164(11) 0.0196(12) -0.0006(9) -0.0071(10) -0.0012(10)
O6 0.0197(11) 0.0179(11) 0.0294(13) -0.0049(9) 0.0070(10) 0.0024(9)
O7 0.0369(14) 0.0239(12) 0.0172(12) -0.0082(10) -0.0001(11) 0.0088(10)
O8 0.0133(10) 0.0199(11) 0.0192(11) -0.0021(9) 0.0007(9) 0.0029(8)
O9 0.0154(10) 0.0213(11) 0.0185(11) 0.0027(9) 0.0006(9) 0.0007(9)
O10 0.0389(14) 0.0208(12) 0.0237(12) -0.0053(9) 0.0148(11) 0.0021(10)

loop_
_atom_type_symbol
_atom_type_description
_atom_type_scat_dispersion_real
_atom_type_scat_dispersion_imag
_atom_type_scat_source
C C 0.0033 0.0016 'International Tables Vol C Tables 4.2.6.8 and 6.1.1.4'
H H 0 0 'International Tables Vol C Tables 4.2.6.8 and 6.1.1.4'
Cu Cu 0.3201 1.2651 'International Tables Vol C Tables 4.2.6.8 and 6.1.1.4'
N N 0.0061 0.0033 'International Tables Vol C Tables 4.2.6.8 and 6.1.1.4'
O O 0.0106 0.006 'International Tables Vol C Tables 4.2.6.8 and 6.1.1.4'

loop_
_geom_angle_atom_site_label_1
_geom_angle_atom_site_label_2
_geom_angle_atom_site_label_3
_geom_angle
O1 C1 C2 113.1(2)
O1 C1 H1A 109
C2 C1 H1A 109
O1 C1 H1B 109
C2 C1 H1B 109
H1A C1 H1B 107.8
C1 C2 C3 113.8(2)
C1 C2 H2A 108.8
C3 C2 H2A 108.8
C1 C2 H2B 108.8
C3 C2 H2B 108.8
H2A C2 H2B 107.7
N1 C3 C2 111.1(2)
N1 C3 H3A 109.4
C2 C3 H3A 109.4
N1 C3 H3B 109.4
C2 C3 H3B 109.4
H3A C3 H3B 108
O2 C4 C5 113.5(2)
O2 C4 H4A 108.9
C5 C4 H4A 108.9
O2 C4 H4B 108.9
C5 C4 H4B 108.9
H4A C4 H4B 107.7
C6 C5 C4 111.9(2)
C6 C5 H5A 109.2
C4 C5 H5A 109.2
C6 C5 H5B 109.2
C4 C5 H5B 109.2
H5A C5 H5B 107.9
N2 C6 C5 110.1(2)
N2 C6 H6A 109.6
C5 C6 H6A 109.6
N2 C6 H6B 109.6
C5 C6 H6B 109.6
H6A C6 H6B 108.1
O3 C7 C8 112.9(2)
O3 C7 H7A 109
C8 C7 H7A 109
O3 C7 H7B 109
C8 C7 H7B 109
H7A C7 H7B 107.8
C9 C8 C7 114.5(2)
C9 C8 H8A 108.6
C7 C8 H8A 108.6
C9 C8 H8B 108.6
C7 C8 H8B 108.6
H8A C8 H8B 107.6
N3 C9 C8 110.7(2)
N3 C9 H9A 109.5
C8 C9 H9A 109.5
N3 C9 H9B 109.5
C8 C9 H9B 109.5
H9A C9 H9B 108.1
O4 C10 C11 112.4(2)
O4 C10 H10A 109.1
C11 C10 H10A 109.1
O4 C10 H10B 109.1
C11 C10 H10B 109.1
H10A C10 H10B 107.9
C10 C11 C12 113.0(2)
C10 C11 H11A 109
C12 C11 H11A 109
C10 C11 H11B 109
C12 C11 H11B 109
H11A C11 H11B 107.8
N4 C12 C11 110.3(2)
N4 C12 H12A 109.6
C11 C12 H12A 109.6
N4 C12 H12B 109.6
C11 C12 H12B 109.6
H12A C12 H12B 108.1
O2 Cu1 O4 99.97(8)
O2 Cu1 O3 169.20(9)
O4 Cu1 O3 76.83(8)
O2 Cu1 O1 79.75(8)
O4 Cu1 O1 151.65(8)
O3 Cu1 O1 108.04(8)
O2 Cu1 O5 88.19(9)
O4 Cu1 O5 116.33(9)
O3 Cu1 O5 84.14(8)
O1 Cu1 O5 92.02(8)
O2 Cu1 Cu2 40.01(6)
O4 Cu1 Cu2 138.00(6)
O3 Cu1 Cu2 144.99(5)
O1 Cu1 Cu2 41.26(5)
O5 Cu1 Cu2 81.54(5)
O2 Cu1 Cu3 136.85(6)
O4 Cu1 Cu3 38.08(6)
O3 Cu1 Cu3 38.78(5)
O1 Cu1 Cu3 140.45(6)
O5 Cu1 Cu3 101.72(5)
Cu2 Cu1 Cu3 175.784(15)
O2 Cu2 O1 79.75(8)
O2 Cu2 N2 95.94(9)
O1 Cu2 N2 174.00(9)
O2 Cu2 N1 174.69(10)
O1 Cu2 N1 95.07(9)
N2 Cu2 N1 89.14(10)
O2 Cu2 Cu1 39.79(6)
O1 Cu2 Cu1 41.48(5)
N2 Cu2 Cu1 135.05(7)
N1 Cu2 Cu1 135.40(8)
O4 Cu3 O3 77.05(8)
O4 Cu3 N3 172.77(9)
O3 Cu3 N3 96.06(9)
O4 Cu3 N4 96.37(9)
O3 Cu3 N4 168.60(10)
N3 Cu3 N4 90.78(10)
O4 Cu3 Cu1 38.22(5)
O3 Cu3 Cu1 38.86(5)
N3 Cu3 Cu1 134.79(7)
N4 Cu3 Cu1 134.16(8)
C3 N1 Cu2 118.18(19)
C3 N1 H1NA 110(3)
Cu2 N1 H1NA 109(3)
C3 N1 H1NB 111(3)
Cu2 N1 H1NB 103(3)
H1NA N1 H1NB 107(4)
C6 N2 Cu2 117.25(18)
C6 N2 H2NA 109(2)
Cu2 N2 H2NA 107(2)
C6 N2 H2NB 105(2)
Cu2 N2 H2NB 113(2)
H2NA N2 H2NB 105(3)
C9 N3 Cu3 118.77(19)
C9 N3 H3NA 112(2)
Cu3 N3 H3NA 113(2)
C9 N3 H3NB 106(3)
Cu3 N3 H3NB 105(3)
H3NA N3 H3NB 101(3)
C12 N4 Cu3 115.29(18)
C12 N4 H4NA 107(2)
Cu3 N4 H4NA 106(2)
C12 N4 H4NB 110(2)
Cu3 N4 H4NB 110(2)
H4NA N4 H4NB 109(3)
O6 N5 O7 120.0(2)
O6 N5 O5 120.5(2)
O7 N5 O5 119.4(2)
O10 N6 O9 121.1(2)
O10 N6 O8 119.3(2)
O9 N6 O8 119.6(2)
C1 O1 Cu2 119.42(16)
C1 O1 Cu1 122.13(16)
Cu2 O1 Cu1 97.25(8)
C4 O2 Cu1 125.36(17)
C4 O2 Cu2 127.41(17)
Cu1 O2 Cu2 100.20(9)
C7 O3 Cu3 128.57(16)
C7 O3 Cu1 127.88(16)
Cu3 O3 Cu1 102.36(8)
C10 O4 Cu3 128.67(17)
C10 O4 Cu1 127.62(17)
Cu3 O4 Cu1 103.70(9)
N5 O5 Cu1 122.07(18)

loop_
_geom_bond_atom_site_label_1
_geom_bond_atom_site_label_2
_geom_bond_distance
C1 O1 1.415(3)
C1 C2 1.517(4)
C1 H1A 0.99
C1 H1B 0.99
C2 C3 1.518(4)
C2 H2A 0.99
C2 H2B 0.99
C3 N1 1.483(4)
C3 H3A 0.99
C3 H3B 0.99
C4 O2 1.406(3)
C4 C5 1.520(4)
C4 H4A 0.99
C4 H4B 0.99
C5 C6 1.514(4)
C5 H5A 0.99
C5 H5B 0.99
C6 N2 1.478(3)
C6 H6A 0.99
C6 H6B 0.99
C7 O3 1.418(3)
C7 C8 1.516(4)
C7 H7A 0.99
C7 H7B 0.99
C8 C9 1.513(4)
C8 H8A 0.99
C8 H8B 0.99
C9 N3 1.473(4)
C9 H9A 0.99
C9 H9B 0.99
C10 O4 1.407(3)
C10 C11 1.515(4)
C10 H10A 0.99
C10 H10B 0.99
C11 C12 1.519(4)
C11 H11A 0.99
C11 H11B 0.99
C12 N4 1.479(4)
C12 H12A 0.99
C12 H12B 0.99
Cu1 O2 1.920(2)
Cu1 O4 1.9292(18)
Cu1 O3 1.9458(19)
Cu1 O1 1.9720(18)
Cu1 O5 2.423(2)
Cu1 Cu2 2.9532(4)
Cu1 Cu3 3.0294(4)
Cu2 O2 1.9292(19)
Cu2 O1 1.9635(19)
Cu2 N2 2.003(2)
Cu2 N1 2.005(3)
Cu3 O4 1.9230(19)
Cu3 O3 1.9425(18)
Cu3 N3 1.983(2)
Cu3 N4 2.014(2)
N1 H1NA 0.86(4)
N1 H1NB 0.83(4)
N2 H2NA 0.85(4)
N2 H2NB 0.84(4)
N3 H3NA 0.91(4)
N3 H3NB 0.84(4)
N4 H4NA 0.83(4)
N4 H4NB 0.91(4)
N5 O6 1.245(3)
N5 O7 1.245(3)
N5 O5 1.257(3)
N6 O10 1.242(3)
N6 O9 1.253(3)
N6 O8 1.263(3)

loop_
_geom_hbond_atom_site_label_D
_geom_hbond_atom_site_label_H
_geom_hbond_atom_site_label_A
_geom_hbond_distance_DH
_geom_hbond_distance_HA
_geom_hbond_distance_DA
_geom_hbond_angle_DHA
_geom_hbond_site_symmetry_A
N1 H1NA O8 0.86(4) 2.23(4) 3.059(3) 162(4) 4_645
N1 H1NA O10 0.86(4) 2.50(4) 3.244(4) 144(3) 4_645
N1 H1NA N6 0.86(4) 2.74(4) 3.592(4) 171(3) 4_645
N2 H2NA O5 0.85(4) 2.20(4) 2.926(3) 143(3) 4_645
N2 H2NB O9 0.84(4) 2.31(4) 3.048(3) 147(3) 8_556
N2 H2NB O8 0.84(4) 2.59(4) 3.074(3) 118(3) 4_645
N3 H3NA O7 0.91(4) 2.33(4) 3.216(4) 163(3) 8_455
N3 H3NA O6 0.91(4) 2.37(4) 3.118(3) 139(3) 8_455
N3 H3NB O10 0.84(4) 2.40(4) 3.121(4) 145(3) 5_665
N3 H3NB O9 0.84(4) 2.62(4) 3.256(3) 133(3) .
N4 H4NA O9 0.83(4) 2.34(4) 3.025(3) 140(3) .
N4 H4NB O1 0.91(4) 2.29(4) 3.131(3) 154(3) 5_655
N4 H4NB O7 0.91(4) 2.54(4) 3.061(3) 117(3) 8_455

loop_
_geom_torsion_atom_site_label_1
_geom_torsion_atom_site_label_2
_geom_torsion_atom_site_label_3
_geom_torsion_atom_site_label_4
_geom_torsion
O1 C1 C2 C3 -69.8(3)
C1 C2 C3 N1 68.1(3)
O2 C4 C5 C6 -57.0(3)
C4 C5 C6 N2 80.3(3)
O3 C7 C8 C9 -56.3(3)
C7 C8 C9 N3 76.6(3)
O4 C10 C11 C12 -60.9(3)
C10 C11 C12 N4 79.0(3)
O4 Cu1 Cu2 O2 -23.00(14)
O3 Cu1 Cu2 O2 164.22(15)
O1 Cu1 Cu2 O2 -159.76(13)
O5 Cu1 Cu2 O2 97.32(12)
Cu3 Cu1 Cu2 O2 -43.5(2)
O2 Cu1 Cu2 O1 159.76(13)
O4 Cu1 Cu2 O1 136.75(13)
O3 Cu1 Cu2 O1 -36.03(13)
O5 Cu1 Cu2 O1 -102.92(10)
Cu3 Cu1 Cu2 O1 116.2(2)
O2 Cu1 Cu2 N2 -13.08(15)
O4 Cu1 Cu2 N2 -36.09(15)
O3 Cu1 Cu2 N2 151.14(15)
O1 Cu1 Cu2 N2 -172.84(14)
O5 Cu1 Cu2 N2 84.24(13)
Cu3 Cu1 Cu2 N2 -56.6(2)
O2 Cu1 Cu2 N1 176.65(17)
O4 Cu1 Cu2 N1 153.65(16)
O3 Cu1 Cu2 N1 -19.13(17)
O1 Cu1 Cu2 N1 16.89(15)
O5 Cu1 Cu2 N1 -86.03(15)
Cu3 Cu1 Cu2 N1 133.1(2)
O2 Cu1 Cu3 O4 -17.99(14)
O3 Cu1 Cu3 O4 177.12(14)
O1 Cu1 Cu3 O4 134.06(14)
O5 Cu1 Cu3 O4 -118.02(12)
Cu2 Cu1 Cu3 O4 22.4(2)
O2 Cu1 Cu3 O3 164.89(13)
O4 Cu1 Cu3 O3 -177.12(14)
O1 Cu1 Cu3 O3 -43.06(13)
O5 Cu1 Cu3 O3 64.87(11)
Cu2 Cu1 Cu3 O3 -154.8(2)
O2 Cu1 Cu3 N3 159.20(15)
O4 Cu1 Cu3 N3 177.19(16)
O3 Cu1 Cu3 N3 -5.69(15)
O1 Cu1 Cu3 N3 -48.75(15)
O5 Cu1 Cu3 N3 59.17(14)
Cu2 Cu1 Cu3 N3 -160.5(2)
O2 Cu1 Cu3 N4 -28.54(15)
O4 Cu1 Cu3 N4 -10.55(15)
O3 Cu1 Cu3 N4 166.57(14)
O1 Cu1 Cu3 N4 123.50(14)
O5 Cu1 Cu3 N4 -128.57(13)
Cu2 Cu1 Cu3 N4 11.8(3)
C2 C3 N1 Cu2 -52.6(3)
O2 Cu2 N1 C3 46.6(13)
O1 Cu2 N1 C3 33.9(2)
N2 Cu2 N1 C3 -150.4(2)
Cu1 Cu2 N1 C3 22.8(3)
C5 C6 N2 Cu2 -46.0(3)
O2 Cu2 N2 C6 2.5(2)
O1 Cu2 N2 C6 -41.3(10)
N1 Cu2 N2 C6 -175.9(2)
Cu1 Cu2 N2 C6 10.9(3)
C8 C9 N3 Cu3 -47.9(3)
O4 Cu3 N3 C9 27.9(10)
O3 Cu3 N3 C9 10.3(2)
N4 Cu3 N3 C9 -160.5(2)
Cu1 Cu3 N3 C9 13.9(3)
C11 C12 N4 Cu3 -55.3(3)
O4 Cu3 N4 C12 21.7(2)
O3 Cu3 N4 C12 75.8(5)
N3 Cu3 N4 C12 -157.2(2)
Cu1 Cu3 N4 C12 28.3(3)
C2 C1 O1 Cu2 54.5(3)
C2 C1 O1 Cu1 176.23(17)
O2 Cu2 O1 C1 146.42(19)
N2 Cu2 O1 C1 -169.2(8)
N1 Cu2 O1 C1 -34.8(2)
Cu1 Cu2 O1 C1 133.4(2)
O2 Cu2 O1 Cu1 13.00(8)
N2 Cu2 O1 Cu1 57.4(9)
N1 Cu2 O1 Cu1 -168.18(11)
O2 Cu1 O1 C1 -144.7(2)
O4 Cu1 O1 C1 123.2(2)
O3 Cu1 O1 C1 27.6(2)
O5 Cu1 O1 C1 -56.9(2)
Cu2 Cu1 O1 C1 -131.7(2)
Cu3 Cu1 O1 C1 54.3(2)
O2 Cu1 O1 Cu2 -13.07(8)
O4 Cu1 O1 Cu2 -105.11(16)
O3 Cu1 O1 Cu2 159.22(8)
O5 Cu1 O1 Cu2 74.72(9)
Cu3 Cu1 O1 Cu2 -174.06(3)
C5 C4 O2 Cu1 -139.8(2)
C5 C4 O2 Cu2 4.9(4)
O4 Cu1 O2 C4 -43.2(2)
O3 Cu1 O2 C4 28.6(6)
O1 Cu1 O2 C4 165.6(2)
O5 Cu1 O2 C4 73.2(2)
Cu2 Cu1 O2 C4 152.2(3)
Cu3 Cu1 O2 C4 -32.0(3)
O4 Cu1 O2 Cu2 164.60(9)
O3 Cu1 O2 Cu2 -123.6(4)
O1 Cu1 O2 Cu2 13.41(9)
O5 Cu1 O2 Cu2 -78.97(10)
Cu3 Cu1 O2 Cu2 175.75(2)
O1 Cu2 O2 C4 -164.9(2)
N2 Cu2 O2 C4 19.3(2)
N1 Cu2 O2 C4 -177.7(11)
Cu1 Cu2 O2 C4 -151.4(3)
O1 Cu2 O2 Cu1 -13.47(9)
N2 Cu2 O2 Cu1 170.75(11)
N1 Cu2 O2 Cu1 -26.3(12)
C8 C7 O3 Cu3 12.9(4)
C8 C7 O3 Cu1 -152.4(2)
O4 Cu3 O3 C7 -170.0(2)
N3 Cu3 O3 C7 7.8(2)
N4 Cu3 O3 C7 134.3(5)
Cu1 Cu3 O3 C7 -168.2(3)
O4 Cu3 O3 Cu1 -1.83(9)
N3 Cu3 O3 Cu1 175.94(11)
N4 Cu3 O3 Cu1 -57.5(5)
O2 Cu1 O3 C7 96.2(5)
O4 Cu1 O3 C7 170.1(2)
O1 Cu1 O3 C7 -38.9(2)
O5 Cu1 O3 C7 51.3(2)
Cu2 Cu1 O3 C7 -14.9(3)
Cu3 Cu1 O3 C7 168.3(3)
O2 Cu1 O3 Cu3 -72.1(4)
O4 Cu1 O3 Cu3 1.82(9)
O1 Cu1 O3 Cu3 152.79(8)
O5 Cu1 O3 Cu3 -116.99(10)
Cu2 Cu1 O3 Cu3 176.87(3)
C11 C10 O4 Cu3 27.1(4)
C11 C10 O4 Cu1 -153.96(19)
O3 Cu3 O4 C10 -179.0(2)
N3 Cu3 O4 C10 163.1(8)
N4 Cu3 O4 C10 -8.5(2)
Cu1 Cu3 O4 C10 179.1(3)
O3 Cu3 O4 Cu1 1.85(9)
N3 Cu3 O4 Cu1 -16.0(9)
N4 Cu3 O4 Cu1 172.40(11)
O2 Cu1 O4 C10 -11.5(2)
O3 Cu1 O4 C10 179.0(2)
O1 Cu1 O4 C10 75.4(3)
O5 Cu1 O4 C10 -104.4(2)
Cu2 Cu1 O4 C10 3.3(3)
Cu3 Cu1 O4 C10 -179.1(3)
O2 Cu1 O4 Cu3 167.62(9)
O3 Cu1 O4 Cu3 -1.85(9)
O1 Cu1 O4 Cu3 -105.51(16)
O5 Cu1 O4 Cu3 74.68(11)
Cu2 Cu1 O4 Cu3 -177.60(3)
O6 N5 O5 Cu1 54.4(3)
O7 N5 O5 Cu1 -125.8(2)
O2 Cu1 O5 N5 20.7(2)
O4 Cu1 O5 N5 120.9(2)
O3 Cu1 O5 N5 -166.9(2)
O1 Cu1 O5 N5 -59.0(2)
Cu2 Cu1 O5 N5 -19.0(2)
Cu3 Cu1 O5 N5 158.3(2)
